data_4025784
loop_
_publ_author_name
'Kuan-Jen Su'
'Jean-Luc Mieusset'
'Vladimir B. Arion'
'Wolfgang Knoll'
'Lothar Brecker'
'Udo H. Brinker'

_publ_section_title
;
 Efforts toward Distorted Spiropentanes
;
_journal_name_full 'Journal of Organic Chemistry'
_journal_page_first 7494
_journal_page_last 7497
_journal_paper_doi 10.1021/jo1017298
_journal_volume 75
_journal_year 2010
_chemical_formula_moiety 'C16 H14 Br4'
_chemical_formula_sum 'C16 H14 Br4'
_chemical_formula_weight 525.91
_chemical_name_systematic
; 
1,2-Bis-(2,2-dibromocyclopropyl)-4,5-divinylbenzene   
;
_space_group_IT_number 15
_symmetry_cell_setting monoclinic
_symmetry_space_group_name_Hall '-C 2yc'
_symmetry_space_group_name_H-M 'C 1 2/c 1'
_atom_sites_solution_hydrogens geom
_atom_sites_solution_primary direct
_atom_sites_solution_secondary difmap
_audit_creation_method SHELXL-97
_cell_angle_alpha 90.00
_cell_angle_beta 100.521(3)
_cell_angle_gamma 90.00
_cell_formula_units_Z 4
_cell_length_a 14.6578(6)
_cell_length_b 11.0691(6)
_cell_length_c 10.8691(4)
_cell_measurement_reflns_used 4672
_cell_measurement_temperature 296(2)
_cell_measurement_theta_max 21.51
_cell_measurement_theta_min 2.83
_cell_volume 1733.85(14)
_computing_structure_refinement 'SHELXL-97 (Sheldrick, 1997)'
_computing_structure_solution 'SHELXS-97 (Sheldrick, 1990)'
_diffrn_ambient_temperature 296(2)
_diffrn_measured_fraction_theta_full 0.991
_diffrn_measured_fraction_theta_max 0.991
_diffrn_radiation_monochromator graphite
_diffrn_radiation_source 'fine-focus sealed tube'
_diffrn_radiation_type MoK\a
_diffrn_radiation_wavelength 0.71073
_diffrn_reflns_av_R_equivalents 0.0641
_diffrn_reflns_av_sigmaI/netI 0.0308
_diffrn_reflns_limit_h_max 18
_diffrn_reflns_limit_h_min -18
_diffrn_reflns_limit_k_max 13
_diffrn_reflns_limit_k_min -13
_diffrn_reflns_limit_l_max 13
_diffrn_reflns_limit_l_min -13
_diffrn_reflns_number 21169
_diffrn_reflns_theta_full 25.99
_diffrn_reflns_theta_max 25.99
_diffrn_reflns_theta_min 3.16
_exptl_absorpt_coefficient_mu 9.272
_exptl_absorpt_correction_T_max 0.6061
_exptl_absorpt_correction_T_min 0.2861
_exptl_absorpt_correction_type multi-scan
_exptl_absorpt_process_details SADABS
_exptl_crystal_colour colorless
_exptl_crystal_density_diffrn 2.015
_exptl_crystal_density_method 'not measured'
_exptl_crystal_description block
_exptl_crystal_F_000 1000
_exptl_crystal_size_max 0.18
_exptl_crystal_size_mid 0.10
_exptl_crystal_size_min 0.06
_refine_diff_density_max 0.999
_refine_diff_density_min -0.838
_refine_diff_density_rms 0.076
_refine_ls_extinction_method none
_refine_ls_goodness_of_fit_ref 1.038
_refine_ls_hydrogen_treatment constr
_refine_ls_matrix_type full
_refine_ls_number_parameters 91
_refine_ls_number_reflns 1697
_refine_ls_number_restraints 0
_refine_ls_restrained_S_all 1.038
_refine_ls_R_factor_all 0.0552
_refine_ls_R_factor_gt 0.0352
_refine_ls_shift/su_max 0.000
_refine_ls_shift/su_mean 0.000
_refine_ls_structure_factor_coef Fsqd
_refine_ls_weighting_details 'calc w=1/[\s^2^(Fo^2^)+(0.0378P)^2^+3.8002P] where P=(Fo^2^+2Fc^2^)/3'
_refine_ls_weighting_scheme calc
_refine_ls_wR_factor_gt 0.0831
_refine_ls_wR_factor_ref 0.0885
_reflns_number_gt 1272
_reflns_number_total 1697
_reflns_threshold_expression >2sigma(I)
_cod_data_source_file jo1017298_si_001_1.cif
_cod_data_source_block KUSU299
_cod_original_cell_volume 1733.85(13)
_cod_database_code 4025784

loop_
_symmetry_equiv_pos_as_xyz
'x, y, z'
'-x, y, -z+1/2'
'x+1/2, y+1/2, z'
'-x+1/2, y+1/2, -z+1/2'
'-x, -y, -z'
'x, -y, z-1/2'
'-x+1/2, -y+1/2, -z'
'x+1/2, -y+1/2, z-1/2'

loop_
_atom_site_label
_atom_site_type_symbol
_atom_site_fract_x
_atom_site_fract_y
_atom_site_fract_z
_atom_site_U_iso_or_equiv
_atom_site_adp_type
_atom_site_occupancy
_atom_site_symmetry_multiplicity
_atom_site_calc_flag
_atom_site_refinement_flags
_atom_site_disorder_assembly
_atom_site_disorder_group
Br1 Br 0.36682(4) 0.85656(4) 0.16167(6) 0.0698(2) Uani 1 1 d . . .
Br2 Br 0.27528(3) 0.61463(5) 0.23708(5) 0.0701(2) Uani 1 1 d . . .
C1 C 0.3587(3) 0.6849(4) 0.1417(4) 0.0455(10) Uani 1 1 d . . .
C2 C 0.4455(3) 0.6189(3) 0.1276(4) 0.0411(9) Uani 1 1 d . . .
H2 H 0.4981 0.6719 0.1222 0.049 Uiso 1 1 calc R . .
C3 C 0.3652(3) 0.6322(4) 0.0200(4) 0.0525(11) Uani 1 1 d . . .
H3A H 0.3727 0.6870 -0.0471 0.063 Uiso 1 1 calc R . .
H3B H 0.3281 0.5610 -0.0064 0.063 Uiso 1 1 calc R . .
C4 C 0.4726(3) 0.5005(3) 0.1906(3) 0.0390(9) Uani 1 1 d . . .
C5 C 0.4464(3) 0.3918(4) 0.1328(4) 0.0460(10) Uani 1 1 d . . .
H5 H 0.4097 0.3923 0.0533 0.055 Uiso 1 1 calc R . .
C6 C 0.4733(3) 0.2809(4) 0.1897(4) 0.0477(10) Uani 1 1 d . . .
C7 C 0.4478(4) 0.1676(4) 0.1199(5) 0.0661(14) Uani 1 1 d . . .
H7 H 0.4835 0.1001 0.1472 0.079 Uiso 1 1 calc R . .
C8 C 0.3821(5) 0.1519(5) 0.0260(5) 0.087(2) Uani 1 1 d . . .
H8A H 0.3442 0.2164 -0.0053 0.105 Uiso 1 1 calc R . .
H8B H 0.3724 0.0761 -0.0108 0.105 Uiso 1 1 calc R . .

loop_
_atom_site_aniso_label
_atom_site_aniso_U_11
_atom_site_aniso_U_22
_atom_site_aniso_U_33
_atom_site_aniso_U_23
_atom_site_aniso_U_13
_atom_site_aniso_U_12
Br1 0.0647(4) 0.0433(3) 0.0940(4) 0.0006(2) -0.0053(3) 0.0118(2)
Br2 0.0509(3) 0.0915(4) 0.0718(4) 0.0172(3) 0.0213(2) -0.0019(3)
C1 0.039(2) 0.047(2) 0.050(2) 0.0065(19) 0.0057(18) 0.0014(19)
C2 0.038(2) 0.041(2) 0.042(2) 0.0059(17) 0.0036(17) -0.0019(17)
C3 0.059(3) 0.055(3) 0.041(2) 0.0069(19) 0.003(2) 0.002(2)
C4 0.038(2) 0.038(2) 0.041(2) 0.0021(16) 0.0079(16) 0.0011(17)
C5 0.049(2) 0.045(2) 0.043(2) -0.0039(19) 0.0057(19) -0.0033(19)
C6 0.055(3) 0.037(2) 0.054(2) -0.0042(18) 0.017(2) -0.0041(19)
C7 0.090(4) 0.040(3) 0.070(3) -0.006(2) 0.018(3) -0.005(3)
C8 0.134(6) 0.051(3) 0.070(4) -0.001(3) 0.002(4) -0.028(3)

loop_
_atom_type_symbol
_atom_type_description
_atom_type_scat_dispersion_real
_atom_type_scat_dispersion_imag
_atom_type_scat_source
C C 0.0033 0.0016 'International Tables Vol C Tables 4.2.6.8 and 6.1.1.4'
H H 0.0000 0.0000 'International Tables Vol C Tables 4.2.6.8 and 6.1.1.4'
Br Br -0.2901 2.4595 'International Tables Vol C Tables 4.2.6.8 and 6.1.1.4'

loop_
_geom_angle_atom_site_label_1
_geom_angle_atom_site_label_2
_geom_angle_atom_site_label_3
_geom_angle
_geom_angle_site_symmetry_1
_geom_angle_site_symmetry_3
_geom_angle_publ_flag
C3 C1 C2 61.2(3) . . ?
C3 C1 Br2 118.8(3) . . ?
C2 C1 Br2 119.8(3) . . ?
C3 C1 Br1 119.0(3) . . ?
C2 C1 Br1 117.3(3) . . ?
Br2 C1 Br1 112.1(2) . . ?
C4 C2 C1 122.6(3) . . ?
C4 C2 C3 123.0(3) . . ?
C1 C2 C3 58.3(3) . . ?
C4 C2 H2 114.0 . . ?
C1 C2 H2 114.0 . . ?
C3 C2 H2 114.0 . . ?
C1 C3 C2 60.5(3) . . ?
C1 C3 H3A 117.7 . . ?
C2 C3 H3A 117.7 . . ?
C1 C3 H3B 117.7 . . ?
C2 C3 H3B 117.7 . . ?
H3A C3 H3B 114.8 . . ?
C5 C4 C4 119.3(2) . 2_655 ?
C5 C4 C2 121.8(3) . . ?
C4 C4 C2 119.0(2) 2_655 . ?
C4 C5 C6 122.1(4) . . ?
C4 C5 H5 118.9 . . ?
C6 C5 H5 118.9 . . ?
C5 C6 C6 118.6(2) . 2_655 ?
C5 C6 C7 119.6(4) . . ?
C6 C6 C7 121.8(3) 2_655 . ?
C8 C7 C6 127.4(5) . . ?
C8 C7 H7 116.3 . . ?
C6 C7 H7 116.3 . . ?
C7 C8 H8A 120.0 . . ?
C7 C8 H8B 120.0 . . ?
H8A C8 H8B 120.0 . . ?

loop_
_geom_bond_atom_site_label_1
_geom_bond_atom_site_label_2
_geom_bond_distance
_geom_bond_site_symmetry_2
_geom_bond_publ_flag
Br1 C1 1.914(4) . ?
Br2 C1 1.907(4) . ?
C1 C3 1.465(6) . ?
C1 C2 1.499(6) . ?
C2 C4 1.498(5) . ?
C2 C3 1.508(6) . ?
C2 H2 0.9800 . ?
C3 H3A 0.9700 . ?
C3 H3B 0.9700 . ?
C4 C5 1.379(5) . ?
C4 C4 1.391(7) 2_655 ?
C5 C6 1.398(6) . ?
C5 H5 0.9300 . ?
C6 C6 1.400(8) 2_655 ?
C6 C7 1.478(6) . ?
C7 C8 1.280(8) . ?
C7 H7 0.9300 . ?
C8 H8A 0.9300 . ?
C8 H8B 0.9300 . ?

loop_
_geom_torsion_atom_site_label_1
_geom_torsion_atom_site_label_2
_geom_torsion_atom_site_label_3
_geom_torsion_atom_site_label_4
_geom_torsion
_geom_torsion_site_symmetry_1
_geom_torsion_site_symmetry_2
_geom_torsion_site_symmetry_3
_geom_torsion_site_symmetry_4
_geom_torsion_publ_flag
C3 C1 C2 C4 -111.4(4) . . . . ?
Br2 C1 C2 C4 -2.8(5) . . . . ?
Br1 C1 C2 C4 138.9(3) . . . . ?
Br2 C1 C2 C3 108.6(4) . . . . ?
Br1 C1 C2 C3 -109.7(3) . . . . ?
Br2 C1 C3 C2 -110.2(3) . . . . ?
Br1 C1 C3 C2 107.1(3) . . . . ?
C4 C2 C3 C1 110.7(4) . . . . ?
C1 C2 C4 C5 91.4(5) . . . . ?
C3 C2 C4 C5 20.6(6) . . . . ?
C1 C2 C4 C4 -90.1(6) . . . 2_655 ?
C3 C2 C4 C4 -160.9(4) . . . 2_655 ?
C4 C4 C5 C6 0.0(7) 2_655 . . . ?
C2 C4 C5 C6 178.4(4) . . . . ?
C4 C5 C6 C6 1.4(7) . . . 2_655 ?
C4 C5 C6 C7 -176.3(4) . . . . ?
C5 C6 C7 C8 -21.6(8) . . . . ?
C6 C6 C7 C8 160.8(6) 2_655 . . . ?
